data_4335708
loop_
_publ_author_name
'Irene Prat'
'Anna Company'
'Teresa Corona'
'Teodor Parella'
'Xavi Ribas'
'Miquel Costas'

_publ_section_title
;
 Assessing the Impact of Electronic and Steric Tuning of the Ligand in the
 Spin State and Catalytic Oxidation Ability of the FeII(Pytacn) Family of
 Complexes
;
_journal_name_full 'Inorganic Chemistry'
_journal_page_first 9229
_journal_page_last 9244
_journal_paper_doi 10.1021/ic4004033
_journal_volume 52
_journal_year 2013
_chemical_formula_sum 'C21 H35 F12 Fe N7 Sb2'
_chemical_formula_weight 912.91
_chemical_name_systematic
;
 ?
;
_space_group_crystal_system monoclinic
_space_group_IT_number 14
_space_group_name_Hall '-P 2yn'
_space_group_name_H-M_alt 'P 1 21/n 1'
_symmetry_space_group_name_Hall '-P 2yn'
_symmetry_space_group_name_H-M 'P 1 21/n 1'
_atom_sites_solution_hydrogens geom
_audit_creation_method SHELXL-2013
_cell_angle_alpha 90
_cell_angle_beta 100.276(2)
_cell_angle_gamma 90
_cell_formula_units_Z 4
_cell_length_a 13.3058(18)
_cell_length_b 12.4573(17)
_cell_length_c 20.633(3)
_cell_measurement_reflns_used 6687
_cell_measurement_temperature 300(2)
_cell_measurement_theta_max 20.37
_cell_measurement_theta_min 2.35
_cell_volume 3365.2(8)
_computing_cell_refinement 'Bruker SMART'
_computing_data_collection 'Bruker SMART'
_computing_data_reduction 'Bruker SAINT'
_computing_molecular_graphics 'Bruker SHELXTL'
_computing_publication_material 'Bruker SHELXTL'
_computing_structure_refinement 'SHELXL-2013 (Sheldrick, 2013)'
_computing_structure_solution 'Bruker SHELXTL'
_diffrn_ambient_temperature 300(2)
_diffrn_measured_fraction_theta_full 0.999
_diffrn_measured_fraction_theta_max 0.992
_diffrn_measurement_device_type 'CCD area detector'
_diffrn_measurement_method 'phi and omega scans'
_diffrn_radiation_monochromator graphite
_diffrn_radiation_source 'sealed tube'
_diffrn_radiation_type MoK\a
_diffrn_radiation_wavelength 0.71073
_diffrn_reflns_av_R_equivalents 0.0842
_diffrn_reflns_av_unetI/netI 0.0597
_diffrn_reflns_Laue_measured_fraction_full 0.999
_diffrn_reflns_Laue_measured_fraction_max 0.992
_diffrn_reflns_limit_h_max 17
_diffrn_reflns_limit_h_min -17
_diffrn_reflns_limit_k_max 16
_diffrn_reflns_limit_k_min -16
_diffrn_reflns_limit_l_max 27
_diffrn_reflns_limit_l_min -27
_diffrn_reflns_number 51823
_diffrn_reflns_point_group_measured_fraction_full 0.999
_diffrn_reflns_point_group_measured_fraction_max 0.992
_diffrn_reflns_theta_full 25.242
_diffrn_reflns_theta_max 28.271
_diffrn_reflns_theta_min 2.257
_exptl_absorpt_coefficient_mu 2.110
_exptl_absorpt_correction_T_max 1.0
_exptl_absorpt_correction_T_min 0.757009
_exptl_absorpt_correction_type empirical
_exptl_absorpt_process_details 'SADABS v2.10 BRUKER 2001'
_exptl_crystal_colour colorless
_exptl_crystal_density_diffrn 1.802
_exptl_crystal_description plate
_exptl_crystal_F_000 1784
_exptl_crystal_size_max 0.35
_exptl_crystal_size_mid 0.35
_exptl_crystal_size_min 0.08
_refine_diff_density_max 1.166
_refine_diff_density_min -0.689
_refine_diff_density_rms 0.098
_refine_ls_extinction_method none
_refine_ls_goodness_of_fit_ref 1.006
_refine_ls_hydrogen_treatment constr
_refine_ls_matrix_type full
_refine_ls_number_parameters 394
_refine_ls_number_reflns 8279
_refine_ls_number_restraints 0
_refine_ls_restrained_S_all 1.006
_refine_ls_R_factor_all 0.1087
_refine_ls_R_factor_gt 0.0513
_refine_ls_shift/su_max 0.001
_refine_ls_shift/su_mean 0.000
_refine_ls_structure_factor_coef Fsqd
_refine_ls_weighting_details 'w=1/[\s^2^(Fo^2^)+(0.0642P)^2^+2.3777P] where P=(Fo^2^+2Fc^2^)/3'
_refine_ls_weighting_scheme calc
_refine_ls_wR_factor_gt 0.1219
_refine_ls_wR_factor_ref 0.1494
_reflns_Friedel_coverage 0.000
_reflns_number_gt 4605
_reflns_number_total 8279
_reflns_threshold_expression 'I > 2\s(I)'
_cod_data_source_file ic4004033_si_002_10.cif
_cod_data_source_block '[Fe(Me,Hpytacn)(CH3CN)2](SbF6)2_300K'
_cod_original_cell_volume 3365.1(8)
_cod_database_code 4335708
_shelx_space_group_comment
;
The symmetry employed for this shelxl refinement is uniquely defined
by the following loop, which should always be used as a source of
symmetry information in preference to the above space-group names.
They are only intended as comments.
;
_shelxl_version_number 2013-3

loop_
_space_group_symop_operation_xyz
'x, y, z'
'-x+1/2, y+1/2, -z+1/2'
'-x, -y, -z'
'x-1/2, -y-1/2, z-1/2'

loop_
_atom_site_label
_atom_site_type_symbol
_atom_site_fract_x
_atom_site_fract_y
_atom_site_fract_z
_atom_site_U_iso_or_equiv
_atom_site_adp_type
_atom_site_occupancy
_atom_site_site_symmetry_order
_atom_site_calc_flag
_atom_site_refinement_flags_posn
_atom_site_refinement_flags_adp
Sb1 Sb 0.46113(3) 0.54578(3) 0.17853(2) 0.07186(16) Uani 1 1 d . .
F1 F 0.5787(5) 0.6147(5) 0.2130(5) 0.213(4) Uani 1 1 d . .
F2 F 0.4574(6) 0.6167(6) 0.1009(3) 0.183(3) Uani 1 1 d . .
F3 F 0.3417(4) 0.4756(6) 0.1438(3) 0.171(3) Uani 1 1 d . .
F4 F 0.4544(6) 0.4731(5) 0.2550(3) 0.177(3) Uani 1 1 d . .
F5 F 0.5381(5) 0.4356(4) 0.1521(4) 0.173(3) Uani 1 1 d . .
F6 F 0.3908(5) 0.6562(4) 0.2089(3) 0.156(2) Uani 1 1 d . .
Sb2 Sb 0.26297(4) 0.61740(3) 0.50793(2) 0.07919(18) Uani 1 1 d . .
F7 F 0.3509(7) 0.5573(6) 0.5754(4) 0.245(4) Uani 1 1 d . .
F8 F 0.3031(6) 0.5324(7) 0.4465(4) 0.228(4) Uani 1 1 d . .
F9 F 0.1714(5) 0.6830(5) 0.4433(2) 0.166(3) Uani 1 1 d . .
F10 F 0.2147(6) 0.7042(6) 0.5692(3) 0.192(3) Uani 1 1 d . .
F11 F 0.3533(5) 0.7230(6) 0.5035(4) 0.215(3) Uani 1 1 d . .
F12 F 0.1666(8) 0.5196(8) 0.5157(6) 0.288(5) Uani 1 1 d . .
Fe1 Fe 0.53198(5) 0.00413(6) 0.30825(3) 0.04778(19) Uani 1 1 d . .
N1 N 0.4570(3) 0.1064(3) 0.3740(2) 0.0527(10) Uani 1 1 d . .
C1 C 0.3997(4) 0.0784(5) 0.4188(3) 0.0636(14) Uani 1 1 d . .
N2 N 0.5348(3) 0.1612(3) 0.2623(2) 0.0586(11) Uani 1 1 d . .
C2 C 0.3920(5) -0.0388(5) 0.4350(3) 0.0782(18) Uani 1 1 d . .
H2A H 0.4607 -0.0688 0.4480 0.117 Uiso 1 1 calc R U
H2B H 0.3561 -0.0771 0.3962 0.117 Uiso 1 1 calc R U
H2C H 0.3542 -0.0468 0.4714 0.117 Uiso 1 1 calc R U
N3 N 0.6100(3) -0.0378(4) 0.2248(2) 0.0578(11) Uani 1 1 d . .
C3 C 0.3507(5) 0.1554(6) 0.4489(3) 0.0832(19) Uani 1 1 d . .
H3A H 0.3099 0.1346 0.4802 0.100 Uiso 1 1 calc R U
N4 N 0.3955(3) -0.0135(4) 0.2281(2) 0.0593(11) Uani 1 1 d . .
C4 C 0.3597(5) 0.2621(6) 0.4346(4) 0.089(2) Uani 1 1 d . .
H4A H 0.3248 0.3150 0.4552 0.106 Uiso 1 1 calc R U
N5 N 0.6741(4) 0.0277(4) 0.3775(2) 0.0640(12) Uani 1 1 d . .
C5 C 0.4198(5) 0.2910(5) 0.3900(3) 0.0750(17) Uani 1 1 d . .
H5A H 0.4271 0.3644 0.3791 0.090 Uiso 1 1 calc R U
N6 N 0.5287(3) -0.1584(4) 0.3405(2) 0.0646(12) Uani 1 1 d . .
C6 C 0.4690(4) 0.2124(4) 0.3617(3) 0.0591(14) Uani 1 1 d . .
C7 C 0.5429(5) 0.2388(4) 0.3165(3) 0.0662(15) Uani 1 1 d . .
H7A H 0.5284 0.3119 0.2983 0.079 Uiso 1 1 calc R U
H7B H 0.6134 0.2383 0.3419 0.079 Uiso 1 1 calc R U
C8 C 0.6282(5) 0.1601(5) 0.2323(3) 0.0739(17) Uani 1 1 d . .
H8A H 0.6892 0.1606 0.2676 0.089 Uiso 1 1 calc R U
H8B H 0.6299 0.2257 0.2054 0.089 Uiso 1 1 calc R U
C9 C 0.6314(5) 0.0634(5) 0.1897(3) 0.0748(17) Uani 1 1 d . .
H9A H 0.6996 0.0581 0.1771 0.090 Uiso 1 1 calc R U
H9B H 0.5801 0.0713 0.1489 0.090 Uiso 1 1 calc R U
C10 C 0.7061(5) -0.0991(6) 0.2456(3) 0.0781(18) Uani 1 1 d . .
H10A H 0.7324 -0.1231 0.2066 0.117 Uiso 1 1 calc R U
H10B H 0.6925 -0.1616 0.2715 0.117 Uiso 1 1 calc R U
H10C H 0.7569 -0.0529 0.2725 0.117 Uiso 1 1 calc R U
C11 C 0.5338(5) -0.1070(5) 0.1831(3) 0.0697(16) Uani 1 1 d . .
H11A H 0.5278 -0.1757 0.2062 0.084 Uiso 1 1 calc R U
H11B H 0.5579 -0.1233 0.1415 0.084 Uiso 1 1 calc R U
C12 C 0.4301(5) -0.0543(5) 0.1674(3) 0.0728(16) Uani 1 1 d . .
H12A H 0.4331 0.0062 0.1367 0.087 Uiso 1 1 calc R U
H12B H 0.3798 -0.1069 0.1451 0.087 Uiso 1 1 calc R U
C13 C 0.3151(4) -0.0844(5) 0.2457(3) 0.0772(17) Uani 1 1 d . .
H13A H 0.2527 -0.0771 0.2126 0.116 Uiso 1 1 calc R U
H13B H 0.3008 -0.0638 0.2890 0.116 Uiso 1 1 calc R U
H13C H 0.3385 -0.1590 0.2471 0.116 Uiso 1 1 calc R U
C14 C 0.3567(4) 0.0988(5) 0.2192(3) 0.0708(17) Uani 1 1 d . .
H14A H 0.3254 0.1191 0.2576 0.085 Uiso 1 1 calc R U
H14B H 0.3029 0.1024 0.1794 0.085 Uiso 1 1 calc R U
C15 C 0.4396(5) 0.1779(5) 0.2125(3) 0.0727(16) Uani 1 1 d . .
H15A H 0.4563 0.1717 0.1677 0.087 Uiso 1 1 calc R U
H15B H 0.4139 0.2515 0.2173 0.087 Uiso 1 1 calc R U
C16 C 0.7451(5) 0.0364(4) 0.4159(3) 0.0616(14) Uani 1 1 d . .
C17 C 0.8368(5) 0.0487(6) 0.4659(3) 0.086(2) Uani 1 1 d . .
H17A H 0.8721 -0.0205 0.4732 0.128 Uiso 1 1 calc R U
H17B H 0.8177 0.0733 0.5071 0.128 Uiso 1 1 calc R U
H17C H 0.8822 0.1015 0.4509 0.128 Uiso 1 1 calc R U
C18 C 0.5300(4) -0.2427(5) 0.3589(3) 0.0649(14) Uani 1 1 d . .
C19 C 0.5301(7) -0.3514(5) 0.3851(4) 0.102(2) Uani 1 1 d . .
H19A H 0.4776 -0.3942 0.3572 0.154 Uiso 1 1 calc R U
H19B H 0.5155 -0.3489 0.4300 0.154 Uiso 1 1 calc R U
H19C H 0.5972 -0.3843 0.3858 0.154 Uiso 1 1 calc R U
N1S N 0.2252(6) 0.2400(7) 0.5828(4) 0.127(3) Uani 1 1 d . .
C1S C 0.1522(7) 0.2610(6) 0.5515(4) 0.087(2) Uani 1 1 d . .
C2S C 0.0567(7) 0.2920(9) 0.5131(5) 0.152(4) Uani 1 1 d . .
H2S1 H 0.0015 0.2526 0.5282 0.229 Uiso 1 1 calc R U
H2S2 H 0.0565 0.2755 0.4667 0.229 Uiso 1 1 calc R U
H2S3 H 0.0466 0.3693 0.5181 0.229 Uiso 1 1 calc R U

loop_
_atom_site_aniso_label
_atom_site_aniso_U_11
_atom_site_aniso_U_22
_atom_site_aniso_U_33
_atom_site_aniso_U_23
_atom_site_aniso_U_13
_atom_site_aniso_U_12
Sb1 0.0762(3) 0.0606(3) 0.0773(3) 0.0067(2) 0.0096(2) -0.0014(2)
F1 0.114(4) 0.129(5) 0.367(11) -0.032(6) -0.036(5) -0.033(4)
F2 0.227(7) 0.208(7) 0.130(5) 0.076(5) 0.076(5) 0.037(5)
F3 0.118(4) 0.216(7) 0.176(6) -0.046(5) 0.019(4) -0.059(4)
F4 0.281(8) 0.118(4) 0.131(5) 0.050(4) 0.038(5) 0.023(5)
F5 0.147(5) 0.108(4) 0.278(8) -0.035(5) 0.076(5) 0.022(3)
F6 0.193(6) 0.102(4) 0.190(6) -0.008(4) 0.078(5) 0.035(4)
Sb2 0.0864(3) 0.0625(3) 0.0785(3) -0.0042(2) -0.0127(2) -0.0009(2)
F7 0.284(9) 0.142(6) 0.244(8) 0.028(5) -0.134(7) 0.065(6)
F8 0.229(8) 0.224(8) 0.216(8) -0.095(6) 0.003(6) 0.109(6)
F9 0.172(5) 0.200(6) 0.101(3) -0.022(4) -0.042(3) 0.072(5)
F10 0.265(8) 0.195(7) 0.113(4) -0.040(4) 0.021(5) 0.059(6)
F11 0.163(5) 0.168(6) 0.300(9) 0.068(6) 0.003(6) -0.069(5)
F12 0.305(11) 0.222(9) 0.326(12) 0.028(8) 0.026(10) -0.164(9)
Fe1 0.0483(4) 0.0450(4) 0.0484(4) 0.0032(3) 0.0042(3) 0.0001(3)
N1 0.052(2) 0.054(3) 0.050(2) 0.0029(19) 0.003(2) 0.0076(19)
C1 0.057(3) 0.073(4) 0.059(3) -0.003(3) 0.006(3) 0.005(3)
N2 0.069(3) 0.052(2) 0.053(3) 0.008(2) 0.005(2) -0.003(2)
C2 0.089(5) 0.071(4) 0.083(4) 0.007(3) 0.038(4) -0.001(3)
N3 0.056(3) 0.063(3) 0.057(3) 0.000(2) 0.016(2) 0.002(2)
C3 0.080(4) 0.088(5) 0.087(5) -0.004(4) 0.029(4) 0.012(4)
N4 0.050(3) 0.070(3) 0.054(3) -0.004(2) -0.002(2) 0.004(2)
C4 0.081(5) 0.088(5) 0.095(5) -0.023(4) 0.012(4) 0.029(4)
N5 0.058(3) 0.070(3) 0.061(3) -0.002(2) 0.001(2) 0.002(2)
C5 0.083(4) 0.063(4) 0.073(4) -0.009(3) -0.001(3) 0.013(3)
N6 0.063(3) 0.058(3) 0.072(3) 0.007(2) 0.011(2) 0.006(2)
C6 0.065(3) 0.050(3) 0.055(3) -0.009(2) -0.008(3) 0.007(3)
C7 0.086(4) 0.046(3) 0.062(3) 0.009(3) 0.001(3) -0.006(3)
C8 0.090(5) 0.063(4) 0.070(4) 0.012(3) 0.018(3) -0.019(3)
C9 0.087(4) 0.080(4) 0.062(4) 0.014(3) 0.027(3) -0.008(3)
C10 0.063(4) 0.096(5) 0.079(4) 0.000(4) 0.023(3) 0.013(3)
C11 0.082(4) 0.071(4) 0.056(3) -0.015(3) 0.014(3) 0.003(3)
C12 0.073(4) 0.081(4) 0.061(4) -0.016(3) 0.001(3) -0.007(3)
C13 0.052(3) 0.092(4) 0.086(4) -0.019(4) 0.007(3) -0.011(3)
C14 0.063(4) 0.079(4) 0.059(3) -0.006(3) -0.017(3) 0.022(3)
C15 0.091(4) 0.063(4) 0.058(3) 0.002(3) -0.002(3) 0.016(3)
C16 0.060(3) 0.062(3) 0.062(3) 0.002(3) 0.012(3) -0.003(3)
C17 0.059(4) 0.109(5) 0.082(4) 0.000(4) -0.009(3) -0.008(4)
C18 0.071(4) 0.056(3) 0.066(4) 0.005(3) 0.009(3) 0.001(3)
C19 0.145(7) 0.064(4) 0.095(5) 0.019(4) 0.013(5) -0.006(4)
N1S 0.118(6) 0.136(7) 0.124(6) 0.007(5) 0.011(5) 0.036(5)
C1S 0.093(5) 0.080(5) 0.091(5) -0.015(4) 0.027(4) 0.006(4)
C2S 0.103(7) 0.182(11) 0.159(9) -0.050(8) -0.013(6) 0.016(7)

loop_
_atom_type_symbol
_atom_type_description
_atom_type_scat_dispersion_real
_atom_type_scat_dispersion_imag
_atom_type_scat_source
C C 0.0033 0.0016 'International Tables Vol C Tables 4.2.6.8 and 6.1.1.4'
H H 0.0000 0.0000 'International Tables Vol C Tables 4.2.6.8 and 6.1.1.4'
N N 0.0061 0.0033 'International Tables Vol C Tables 4.2.6.8 and 6.1.1.4'
F F 0.0171 0.0103 'International Tables Vol C Tables 4.2.6.8 and 6.1.1.4'
Fe Fe 0.3463 0.8444 'International Tables Vol C Tables 4.2.6.8 and 6.1.1.4'
Sb Sb -0.5866 1.5461 'International Tables Vol C Tables 4.2.6.8 and 6.1.1.4'

loop_
_geom_angle_atom_site_label_1
_geom_angle_atom_site_label_2
_geom_angle_atom_site_label_3
_geom_angle
F1 Sb1 F2 90.1(4)
F1 Sb1 F4 93.9(4)
F2 Sb1 F4 175.6(3)
F1 Sb1 F6 88.2(3)
F2 Sb1 F6 90.1(3)
F4 Sb1 F6 88.3(3)
F1 Sb1 F3 179.8(4)
F2 Sb1 F3 90.1(3)
F4 Sb1 F3 85.9(3)
F6 Sb1 F3 91.8(3)
F1 Sb1 F5 89.0(3)
F2 Sb1 F5 91.7(3)
F4 Sb1 F5 90.1(3)
F6 Sb1 F5 176.7(3)
F3 Sb1 F5 91.0(3)
F11 Sb2 F12 175.2(5)
F11 Sb2 F8 96.3(5)
F12 Sb2 F8 88.3(5)
F11 Sb2 F7 89.8(4)
F12 Sb2 F7 91.4(5)
F8 Sb2 F7 93.8(4)
F11 Sb2 F9 90.0(3)
F12 Sb2 F9 88.6(5)
F8 Sb2 F9 89.6(3)
F7 Sb2 F9 176.7(3)
F11 Sb2 F10 85.7(4)
F12 Sb2 F10 89.7(5)
F8 Sb2 F10 177.1(3)
F7 Sb2 F10 88.4(4)
F9 Sb2 F10 88.3(3)
N6 Fe1 N5 89.25(18)
N6 Fe1 N2 172.36(18)
N5 Fe1 N2 94.84(17)
N6 Fe1 N1 108.49(17)
N5 Fe1 N1 87.35(16)
N2 Fe1 N1 78.19(16)
N6 Fe1 N3 93.26(18)
N5 Fe1 N3 93.97(17)
N2 Fe1 N3 80.04(17)
N1 Fe1 N3 158.23(16)
N6 Fe1 N4 94.48(18)
N5 Fe1 N4 173.45(18)
N2 Fe1 N4 80.87(17)
N1 Fe1 N4 96.54(16)
N3 Fe1 N4 80.46(16)
C1 N1 C6 118.7(5)
C1 N1 Fe1 129.9(4)
C6 N1 Fe1 111.3(4)
N1 C1 C3 120.2(6)
N1 C1 C2 118.3(5)
C3 C1 C2 121.4(6)
C7 N2 C8 111.8(4)
C7 N2 C15 111.7(4)
C8 N2 C15 112.6(5)
C7 N2 Fe1 105.3(3)
C8 N2 Fe1 104.7(3)
C15 N2 Fe1 110.2(3)
C1 C2 H2A 109.5
C1 C2 H2B 109.5
H2A C2 H2B 109.5
C1 C2 H2C 109.5
H2A C2 H2C 109.5
H2B C2 H2C 109.5
C11 N3 C10 109.5(5)
C11 N3 C9 112.1(4)
C10 N3 C9 110.1(5)
C11 N3 Fe1 102.7(3)
C10 N3 Fe1 113.1(3)
C9 N3 Fe1 109.2(3)
C1 C3 C4 121.0(7)
C1 C3 H3A 119.5
C4 C3 H3A 119.5
C13 N4 C14 109.9(5)
C13 N4 C12 110.2(4)
C14 N4 C12 111.6(5)
C13 N4 Fe1 113.8(3)
C14 N4 Fe1 102.5(3)
C12 N4 Fe1 108.7(3)
C5 C4 C3 118.9(6)
C5 C4 H4A 120.5
C3 C4 H4A 120.5
C16 N5 Fe1 175.9(5)
C6 C5 C4 118.7(6)
C6 C5 H5A 120.7
C4 C5 H5A 120.7
C18 N6 Fe1 177.5(5)
N1 C6 C5 122.4(6)
N1 C6 C7 116.0(5)
C5 C6 C7 121.6(5)
N2 C7 C6 111.2(4)
N2 C7 H7A 109.4
C6 C7 H7A 109.4
N2 C7 H7B 109.4
C6 C7 H7B 109.4
H7A C7 H7B 108.0
N2 C8 C9 111.5(5)
N2 C8 H8A 109.3
C9 C8 H8A 109.3
N2 C8 H8B 109.3
C9 C8 H8B 109.3
H8A C8 H8B 108.0
C8 C9 N3 111.4(4)
C8 C9 H9A 109.3
N3 C9 H9A 109.3
C8 C9 H9B 109.3
N3 C9 H9B 109.3
H9A C9 H9B 108.0
N3 C10 H10A 109.5
N3 C10 H10B 109.5
H10A C10 H10B 109.5
N3 C10 H10C 109.5
H10A C10 H10C 109.5
H10B C10 H10C 109.5
N3 C11 C12 112.0(5)
N3 C11 H11A 109.2
C12 C11 H11A 109.2
N3 C11 H11B 109.2
C12 C11 H11B 109.2
H11A C11 H11B 107.9
N4 C12 C11 112.0(5)
N4 C12 H12A 109.2
C11 C12 H12A 109.2
N4 C12 H12B 109.2
C11 C12 H12B 109.2
H12A C12 H12B 107.9
N4 C13 H13A 109.5
N4 C13 H13B 109.5
H13A C13 H13B 109.5
N4 C13 H13C 109.5
H13A C13 H13C 109.5
H13B C13 H13C 109.5
N4 C14 C15 112.5(5)
N4 C14 H14A 109.1
C15 C14 H14A 109.1
N4 C14 H14B 109.1
C15 C14 H14B 109.1
H14A C14 H14B 107.8
N2 C15 C14 113.0(5)
N2 C15 H15A 109.0
C14 C15 H15A 109.0
N2 C15 H15B 109.0
C14 C15 H15B 109.0
H15A C15 H15B 107.8
N5 C16 C17 179.4(7)
C16 C17 H17A 109.5
C16 C17 H17B 109.5
H17A C17 H17B 109.5
C16 C17 H17C 109.5
H17A C17 H17C 109.5
H17B C17 H17C 109.5
N6 C18 C19 177.8(7)
C18 C19 H19A 109.5
C18 C19 H19B 109.5
H19A C19 H19B 109.5
C18 C19 H19C 109.5
H19A C19 H19C 109.5
H19B C19 H19C 109.5
N1S C1S C2S 177.2(9)
C1S C2S H2S1 109.5
C1S C2S H2S2 109.5
H2S1 C2S H2S2 109.5
C1S C2S H2S3 109.5
H2S1 C2S H2S3 109.5
H2S2 C2S H2S3 109.5

loop_
_geom_bond_atom_site_label_1
_geom_bond_atom_site_label_2
_geom_bond_distance
Sb1 F1 1.815(5)
Sb1 F2 1.822(5)
Sb1 F4 1.836(5)
Sb1 F6 1.836(5)
Sb1 F3 1.843(5)
Sb1 F5 1.851(5)
Sb2 F11 1.795(6)
Sb2 F12 1.796(7)
Sb2 F8 1.803(6)
Sb2 F7 1.813(6)
Sb2 F9 1.831(5)
Sb2 F10 1.862(6)
Fe1 N6 2.134(5)
Fe1 N5 2.177(5)
Fe1 N2 2.178(4)
Fe1 N1 2.223(4)
Fe1 N3 2.226(4)
Fe1 N4 2.238(4)
N1 C1 1.345(7)
N1 C6 1.360(7)
C1 C3 1.370(8)
C1 C2 1.505(8)
N2 C7 1.468(7)
N2 C8 1.483(7)
N2 C15 1.497(7)
C2 H2A 0.9800
C2 H2B 0.9800
C2 H2C 0.9800
N3 C11 1.483(7)
N3 C10 1.486(7)
N3 C9 1.505(7)
C3 C4 1.371(10)
C3 H3A 0.9500
N4 C13 1.481(7)
N4 C14 1.491(7)
N4 C12 1.498(7)
C4 C5 1.370(9)
C4 H4A 0.9500
N5 C16 1.125(7)
C5 C6 1.366(8)
C5 H5A 0.9500
N6 C18 1.115(7)
C6 C7 1.507(8)
C7 H7A 0.9900
C7 H7B 0.9900
C8 C9 1.496(8)
C8 H8A 0.9900
C8 H8B 0.9900
C9 H9A 0.9900
C9 H9B 0.9900
C10 H10A 0.9800
C10 H10B 0.9800
C10 H10C 0.9800
C11 C12 1.510(8)
C11 H11A 0.9900
C11 H11B 0.9900
C12 H12A 0.9900
C12 H12B 0.9900
C13 H13A 0.9800
C13 H13B 0.9800
C13 H13C 0.9800
C14 C15 1.504(8)
C14 H14A 0.9900
C14 H14B 0.9900
C15 H15A 0.9900
C15 H15B 0.9900
C16 C17 1.458(8)
C17 H17A 0.9800
C17 H17B 0.9800
C17 H17C 0.9800
C18 C19 1.459(8)
C19 H19A 0.9800
C19 H19B 0.9800
C19 H19C 0.9800
N1S C1S 1.099(9)
C1S C2S 1.424(11)
C2S H2S1 0.9800
C2S H2S2 0.9800
C2S H2S3 0.9800

loop_
_geom_torsion_atom_site_label_1
_geom_torsion_atom_site_label_2
_geom_torsion_atom_site_label_3
_geom_torsion_atom_site_label_4
_geom_torsion
C6 N1 C1 C3 3.1(8)
Fe1 N1 C1 C3 -172.4(4)
C6 N1 C1 C2 -176.4(5)
Fe1 N1 C1 C2 8.1(7)
N1 C1 C3 C4 -0.6(10)
C2 C1 C3 C4 178.9(6)
C1 C3 C4 C5 -0.8(11)
C3 C4 C5 C6 -0.3(10)
C1 N1 C6 C5 -4.3(8)
Fe1 N1 C6 C5 172.0(4)
C1 N1 C6 C7 173.8(4)
Fe1 N1 C6 C7 -10.0(5)
C4 C5 C6 N1 2.9(9)
C4 C5 C6 C7 -175.0(6)
C8 N2 C7 C6 -159.2(4)
C15 N2 C7 C6 73.6(6)
Fe1 N2 C7 C6 -46.0(5)
N1 C6 C7 N2 39.1(6)
C5 C6 C7 N2 -142.9(5)
C7 N2 C8 C9 165.3(5)
C15 N2 C8 C9 -68.0(6)
Fe1 N2 C8 C9 51.8(5)
N2 C8 C9 N3 -48.8(7)
C11 N3 C9 C8 132.5(5)
C10 N3 C9 C8 -105.4(6)
Fe1 N3 C9 C8 19.3(6)
C10 N3 C11 C12 172.7(5)
C9 N3 C11 C12 -64.9(6)
Fe1 N3 C11 C12 52.2(5)
C13 N4 C12 C11 -105.4(6)
C14 N4 C12 C11 132.2(5)
Fe1 N4 C12 C11 19.9(6)
N3 C11 C12 N4 -50.9(7)
C13 N4 C14 C15 170.5(5)
C12 N4 C14 C15 -67.0(6)
Fe1 N4 C14 C15 49.1(5)
C7 N2 C15 C14 -101.5(5)
C8 N2 C15 C14 131.7(5)
Fe1 N2 C15 C14 15.2(6)
N4 C14 C15 N2 -45.5(7)
